data_7237579
loop_
_publ_author_name
'Xie, Zongliang'
'Su, Tongtong'
'Ubba, Eethamukkala'
'Deng, Huangjun'
'Mao, Zhu'
'Yu, Tao'
'Zheng, Ting'
'Zhang, Yi'
'Liu, Siwei'
'Chi, Zhenguo'

_publ_section_title
;
 Achieving tunable dual-emissive and high-contrast mechanochromic
 materials by manipulating steric hindrance effects
;
_journal_issue 11
_journal_name_full 'Journal of Materials Chemistry C'
_journal_page_first 3300
_journal_paper_doi 10.1039/C8TC06039H
_journal_volume 7
_journal_year 2019
_chemical_formula_moiety 'C41 H25 N O S, C H2 Cl2'
_chemical_formula_sum 'C42 H27 Cl2 N O S'
_chemical_formula_weight 664.60
_space_group_crystal_system triclinic
_space_group_IT_number 2
_space_group_name_Hall '-P 1'
_space_group_name_H-M_alt 'P -1'
_atom_sites_solution_hydrogens geom
_audit_creation_date 2018-08-11
_audit_creation_method
;
Olex2 1.2
(compiled 2018.05.29 svn.r3508 for OlexSys, GUI svn.r5506)
;
_audit_update_record
;
2018-11-14 deposited with the CCDC.
2019-02-11 downloaded from the CCDC.
;
_cell_angle_alpha 100.704(3)
_cell_angle_beta 97.491(3)
_cell_angle_gamma 107.870(3)
_cell_formula_units_Z 2
_cell_length_a 9.9399(3)
_cell_length_b 10.4405(3)
_cell_length_c 16.8221(5)
_cell_measurement_reflns_used 5878
_cell_measurement_temperature 149.99(10)
_cell_measurement_theta_max 73.4590
_cell_measurement_theta_min 4.5540
_cell_volume 1599.52(9)
_computing_cell_refinement 'CrysAlisPro 1.171.38.43 (Rigaku OD, 2015)'
_computing_data_collection 'CrysAlisPro 1.171.38.43 (Rigaku OD, 2015)'
_computing_data_reduction 'CrysAlisPro 1.171.38.43 (Rigaku OD, 2015)'
_computing_molecular_graphics 'Olex2 (Dolomanov et al., 2009)'
_computing_publication_material 'Olex2 (Dolomanov et al., 2009)'
_computing_structure_refinement 'ShelXL (Sheldrick, 2015)'
_diffrn_ambient_environment N~2~
_diffrn_ambient_temperature 149.99(10)
_diffrn_detector 'CCD plate'
_diffrn_detector_area_resol_mean 5.2913
_diffrn_detector_type AtlasS2
_diffrn_measured_fraction_theta_full 0.985
_diffrn_measured_fraction_theta_max 0.950
_diffrn_measurement_details
;
List of Runs (angles in degrees, time in seconds):

  # Type    Start    End  Width  t~exp~   \w     \q     \k     \f   Frames
#--------------------------------------------------------------------------
  1  \w    -67.00  34.00   1.00    1.00    --  -40.84  37.00 -60.00  101
  2  \w    -96.00  -4.00   1.00    1.00    --  -40.84 125.00   0.00   92
  3  \w   -108.00 -15.00   1.00    1.00    --  -40.84 -37.00 120.00   93
  4  \w     78.00 176.00   1.00    1.87    --  108.22  30.00 -60.00   98
  5  \w    106.00 177.00   1.00    1.87    --  108.22  77.00-150.00   71
  6  \w    110.00 178.00   1.00    1.87    --  108.22 125.00-120.00   68
  7  \w    102.00 169.00   1.00    1.87    --  108.22 125.00-180.00   67
  8  \w     86.00 177.00   1.00    1.87    --  108.22  45.00   0.00   91
  9  \w     76.00 101.00   1.00    1.87    --  108.22  77.00-150.00   25
 10  \w     35.00 129.00   1.00    1.87    --  108.22 -61.00-150.00   94
 11  \w     24.00 109.00   1.00    1.87    --  108.22 -94.00-180.00   85
 12  \w     39.00 122.00   1.00    1.87    --  108.22-125.00  60.00   83
;
_diffrn_measurement_device 'four-circle diffractometer'
_diffrn_measurement_device_type 'SuperNova, Dual, Cu at zero, AtlasS2'
_diffrn_measurement_method '\w scans'
_diffrn_orient_matrix_type 'CrysAlisPro convention (1999,Acta A55,543-557)'
_diffrn_orient_matrix_UB_11 -0.1004504000
_diffrn_orient_matrix_UB_12 -0.0748593000
_diffrn_orient_matrix_UB_13 -0.0846722000
_diffrn_orient_matrix_UB_21 0.1240294000
_diffrn_orient_matrix_UB_22 -0.0386582000
_diffrn_orient_matrix_UB_23 -0.0321459000
_diffrn_orient_matrix_UB_31 -0.0464044000
_diffrn_orient_matrix_UB_32 -0.1356347000
_diffrn_orient_matrix_UB_33 0.0291034000
_diffrn_radiation_monochromator mirror
_diffrn_radiation_probe x-ray
_diffrn_radiation_type CuK\a
_diffrn_radiation_wavelength 1.54184
_diffrn_reflns_av_R_equivalents 0.0228
_diffrn_reflns_av_unetI/netI 0.0316
_diffrn_reflns_Laue_measured_fraction_full 0.985
_diffrn_reflns_Laue_measured_fraction_max 0.950
_diffrn_reflns_limit_h_max 12
_diffrn_reflns_limit_h_min -10
_diffrn_reflns_limit_k_max 7
_diffrn_reflns_limit_k_min -12
_diffrn_reflns_limit_l_max 20
_diffrn_reflns_limit_l_min -20
_diffrn_reflns_number 9391
_diffrn_reflns_point_group_measured_fraction_full 0.985
_diffrn_reflns_point_group_measured_fraction_max 0.950
_diffrn_reflns_theta_full 67.684
_diffrn_reflns_theta_max 73.893
_diffrn_reflns_theta_min 4.583
_diffrn_source 'micro-focus sealed X-ray tube'
_diffrn_source_type 'SuperNova (Cu) X-ray Source'
_exptl_absorpt_coefficient_mu 2.716
_exptl_absorpt_correction_T_max 1.00000
_exptl_absorpt_correction_T_min 0.81939
_exptl_absorpt_correction_type multi-scan
_exptl_absorpt_process_details
;
CrysAlisPro 1.171.38.43 (Rigaku Oxford Diffraction, 2015)
Empirical absorption correction using spherical harmonics,
 implemented in SCALE3 ABSPACK scaling algorithm.
;
_exptl_crystal_colour yellow
_exptl_crystal_colour_primary yellow
_exptl_crystal_density_diffrn 1.380
_exptl_crystal_description block
_exptl_crystal_F_000 688
_exptl_crystal_recrystallization_method 'Re-crystallisation from solvent: dichloromethane-methanol'
_exptl_crystal_size_max 0.25
_exptl_crystal_size_mid 0.23
_exptl_crystal_size_min 0.12
_refine_diff_density_max 0.540
_refine_diff_density_min -0.802
_refine_diff_density_rms 0.058
_refine_ls_extinction_method none
_refine_ls_goodness_of_fit_ref 1.040
_refine_ls_hydrogen_treatment constr
_refine_ls_matrix_type full
_refine_ls_number_parameters 424
_refine_ls_number_reflns 6154
_refine_ls_number_restraints 0
_refine_ls_restrained_S_all 1.040
_refine_ls_R_factor_all 0.0489
_refine_ls_R_factor_gt 0.0452
_refine_ls_shift/su_max 0.001
_refine_ls_shift/su_mean 0.000
_refine_ls_structure_factor_coef Fsqd
_refine_ls_weighting_details 'w=1/[\s^2^(Fo^2^)+(0.0691P)^2^+0.7715P] where P=(Fo^2^+2Fc^2^)/3'
_refine_ls_weighting_scheme calc
_refine_ls_wR_factor_gt 0.1232
_refine_ls_wR_factor_ref 0.1276
_reflns_Friedel_coverage 0.000
_reflns_number_gt 5577
_reflns_number_total 6154
_reflns_threshold_expression 'I > 2\s(I)'
_cod_data_source_file c8tc06039h2.cif
_cod_data_source_block 18011101
_cod_database_code 7237579
_shelx_shelxl_version_number 2014/7
_chemical_oxdiff_formula 'C H O N S'
_chemical_oxdiff_usercomment OPPY
_shelx_space_group_comment
;
The symmetry employed for this shelxl refinement is uniquely defined
by the following loop, which should always be used as a source of
symmetry information in preference to the above space-group names.
They are only intended as comments.
;
_reflns_odcompleteness_completeness 98.62
_reflns_odcompleteness_iscentric 1
_reflns_odcompleteness_theta 66.97
_olex2_refinement_description
;
1. Fixed Uiso
 At 1.2 times of:
  All C(H) groups
2.a Aromatic/amide H refined with riding coordinates:
 C3(H41), C4(H40), C21(H19), C24(H16), C7(H43), C22(H20), C6(H44), C25(H17),
 C38(H3), C27(H14), C37(H4), C18(H37), C15(H34), C35(H6), C16(H35), C17(H36),
 C30(H24), C9(H27), C28(H13), C31(H23), C33(H8), C11(H29), C34(H7), C12(H30),
 C10(H28)
;
_olex2_date_sample_data_collection 2018-01-11
_olex2_submission_special_instructions 'No special instructions were received'
_oxdiff_exptl_absorpt_empirical_details
;
Empirical correction (ABSPACK) includes:
- Absorption correction using spherical harmonics
- Frame scaling
;
_oxdiff_exptl_absorpt_empirical_full_max 1.308
_oxdiff_exptl_absorpt_empirical_full_min 0.800

loop_
_space_group_symop_operation_xyz
'x, y, z'
'-x, -y, -z'

loop_
_atom_site_label
_atom_site_type_symbol
_atom_site_fract_x
_atom_site_fract_y
_atom_site_fract_z
_atom_site_U_iso_or_equiv
_atom_site_adp_type
_atom_site_occupancy
_atom_site_site_symmetry_order
_atom_site_calc_flag
_atom_site_refinement_flags_posn
S32 S 0.51918(5) -0.34114(5) 0.19150(3) 0.02833(13) Uani 1 1 d .
Cl2 Cl 0.67365(7) 0.66210(6) 0.76487(4) 0.04576(16) Uani 1 1 d .
Cl1 Cl 0.83459(8) 0.95453(7) 0.78659(5) 0.0628(2) Uani 1 1 d .
O22 O 1.01162(16) 0.45713(16) 0.23289(11) 0.0419(4) Uani 1 1 d .
N25 N 0.54964(16) -0.14911(16) 0.07998(10) 0.0256(3) Uani 1 1 d .
C38 C 0.61917(19) -0.24938(18) 0.06113(11) 0.0245(4) Uani 1 1 d .
C41 C 0.64336(19) 0.22008(19) 0.18540(11) 0.0242(4) Uani 1 1 d .
H41 H 0.5965 0.2811 0.2038 0.029 Uiso 1 1 calc R
C2 C 0.54370(19) 0.75264(18) 0.46800(11) 0.0230(3) Uani 1 1 d .
C11 C 0.5080(2) 0.84041(18) 0.53113(11) 0.0236(4) Uani 1 1 d .
C40 C 0.56265(19) 0.08420(19) 0.14646(12) 0.0249(4) Uani 1 1 d .
H40 H 0.4626 0.0553 0.1385 0.030 Uiso 1 1 calc R
C18 C 0.82788(19) 0.50355(19) 0.29489(11) 0.0238(4) Uani 1 1 d .
C19 C 0.8759(2) 0.64639(19) 0.29949(11) 0.0262(4) Uani 1 1 d .
H19 H 0.9398 0.6821 0.2669 0.031 Uiso 1 1 calc R
C42 C 0.79403(19) 0.26828(18) 0.19788(11) 0.0234(4) Uani 1 1 d .
C16 C 0.6915(2) 0.54242(19) 0.40040(11) 0.0253(4) Uani 1 1 d .
H16 H 0.6317 0.5074 0.4351 0.030 Uiso 1 1 calc R
C39 C 0.63044(19) -0.01112(18) 0.11868(11) 0.0226(3) Uani 1 1 d .
C15 C 0.73595(19) 0.68435(19) 0.40347(11) 0.0239(4) Uani 1 1 d .
C1 C 0.6896(2) 0.77954(18) 0.46221(11) 0.0241(4) Uani 1 1 d .
C21 C 0.8857(2) 0.41210(19) 0.24031(12) 0.0266(4) Uani 1 1 d .
C43 C 0.86044(19) 0.1741(2) 0.16783(12) 0.0261(4) Uani 1 1 d .
H43 H 0.9602 0.2046 0.1735 0.031 Uiso 1 1 calc R
C20 C 0.8291(2) 0.73456(19) 0.35199(12) 0.0264(4) Uani 1 1 d .
H20 H 0.8599 0.8286 0.3531 0.032 Uiso 1 1 calc R
C44 C 0.7820(2) 0.03745(19) 0.13014(12) 0.0256(4) Uani 1 1 d .
H44 H 0.8295 -0.0232 0.1121 0.031 Uiso 1 1 calc R
C12 C 0.6178(2) 0.95745(18) 0.58517(11) 0.0260(4) Uani 1 1 d .
C5 C 0.2495(2) 0.7007(2) 0.48372(11) 0.0263(4) Uani 1 1 d .
C9 C 0.3272(2) 0.8951(2) 0.60633(12) 0.0290(4) Uani 1 1 d .
C10 C 0.3614(2) 0.81176(19) 0.54017(11) 0.0250(4) Uani 1 1 d .
C17 C 0.7354(2) 0.45300(19) 0.34627(11) 0.0248(4) Uani 1 1 d .
H17 H 0.7028 0.3587 0.3442 0.030 Uiso 1 1 calc R
C33 C 0.61174(19) -0.34577(18) 0.10888(11) 0.0248(4) Uani 1 1 d .
C3 C 0.4265(2) 0.64322(19) 0.41016(11) 0.0258(4) Uani 1 1 d .
H3 H 0.4472 0.5871 0.3672 0.031 Uiso 1 1 calc R
C14 C 0.7949(2) 0.89795(19) 0.51437(12) 0.0276(4) Uani 1 1 d .
H14 H 0.8906 0.9180 0.5089 0.033 Uiso 1 1 calc R
C4 C 0.2876(2) 0.6202(2) 0.41677(12) 0.0280(4) Uani 1 1 d .
H4 H 0.2149 0.5508 0.3772 0.034 Uiso 1 1 calc R
C26 C 0.40461(19) -0.20648(18) 0.09129(11) 0.0248(4) Uani 1 1 d .
C37 C 0.6884(2) -0.2545(2) -0.00555(12) 0.0282(4) Uani 1 1 d .
H37 H 0.6894 -0.1928 -0.0391 0.034 Uiso 1 1 calc R
C31 C 0.3773(2) -0.29328(19) 0.14508(11) 0.0255(4) Uani 1 1 d .
C34 C 0.6766(2) -0.44612(19) 0.09056(12) 0.0289(4) Uani 1 1 d .
H34 H 0.6702 -0.5120 0.1216 0.035 Uiso 1 1 calc R
C6 C 0.1070(2) 0.6731(2) 0.49443(13) 0.0319(4) Uani 1 1 d .
H6 H 0.0330 0.6014 0.4570 0.038 Uiso 1 1 calc R
C35 C 0.7502(2) -0.4473(2) 0.02630(12) 0.0309(4) Uani 1 1 d .
H35 H 0.7960 -0.5121 0.0153 0.037 Uiso 1 1 calc R
C36 C 0.7559(2) -0.3522(2) -0.02180(12) 0.0317(4) Uani 1 1 d .
H36 H 0.8051 -0.3538 -0.0651 0.038 Uiso 1 1 calc R
C24 C 0.5784(2) 1.0413(2) 0.65007(12) 0.0319(4) Uani 1 1 d .
H24 H 0.6493 1.1184 0.6855 0.038 Uiso 1 1 calc R
C27 C 0.2915(2) -0.1797(2) 0.04763(12) 0.0303(4) Uani 1 1 d .
H27 H 0.3087 -0.1264 0.0091 0.036 Uiso 1 1 calc R
C13 C 0.7599(2) 0.98596(19) 0.57395(12) 0.0290(4) Uani 1 1 d .
H13 H 0.8319 1.0650 0.6069 0.035 Uiso 1 1 calc R
C23 C 0.4409(3) 1.0101(2) 0.66033(12) 0.0332(4) Uani 1 1 d .
H23 H 0.4194 1.0649 0.7037 0.040 Uiso 1 1 calc R
C8 C 0.1832(2) 0.8618(2) 0.61578(13) 0.0349(5) Uani 1 1 d .
H8 H 0.1601 0.9141 0.6596 0.042 Uiso 1 1 calc R
C29 C 0.1274(2) -0.3144(2) 0.11860(13) 0.0344(4) Uani 1 1 d .
H29 H 0.0351 -0.3473 0.1293 0.041 Uiso 1 1 calc R
C7 C 0.0752(2) 0.7522(2) 0.56061(14) 0.0356(5) Uani 1 1 d .
H7 H -0.0196 0.7312 0.5679 0.043 Uiso 1 1 calc R
C30 C 0.2386(2) -0.3469(2) 0.15951(12) 0.0306(4) Uani 1 1 d .
H30 H 0.2205 -0.4039 0.1961 0.037 Uiso 1 1 calc R
C28 C 0.1530(2) -0.2329(2) 0.06175(13) 0.0348(4) Uani 1 1 d .
H28 H 0.0774 -0.2141 0.0332 0.042 Uiso 1 1 calc R
C46 C 0.7647(4) 0.7902(3) 0.71790(18) 0.0685(9) Uani 1 1 d .
H46A H 0.6988 0.7932 0.6709 0.082 Uiso 1 1 calc R
H46B H 0.8430 0.7664 0.6976 0.082 Uiso 1 1 calc R

loop_
_atom_site_aniso_label
_atom_site_aniso_U_11
_atom_site_aniso_U_22
_atom_site_aniso_U_33
_atom_site_aniso_U_23
_atom_site_aniso_U_13
_atom_site_aniso_U_12
S32 0.0309(2) 0.0305(2) 0.0219(2) 0.00804(17) 0.00430(17) 0.00753(19)
Cl2 0.0512(3) 0.0453(3) 0.0434(3) 0.0122(2) 0.0100(2) 0.0190(3)
Cl1 0.0653(4) 0.0390(3) 0.0720(5) 0.0046(3) -0.0152(3) 0.0175(3)
O22 0.0257(7) 0.0339(8) 0.0569(10) -0.0001(7) 0.0182(7) -0.0004(6)
N25 0.0210(7) 0.0225(7) 0.0320(8) 0.0067(6) 0.0073(6) 0.0046(6)
C38 0.0200(8) 0.0222(8) 0.0273(9) 0.0034(7) 0.0031(7) 0.0036(7)
C41 0.0223(8) 0.0243(8) 0.0280(9) 0.0090(7) 0.0074(7) 0.0082(7)
C2 0.0251(9) 0.0221(8) 0.0224(8) 0.0084(7) 0.0029(7) 0.0079(7)
C11 0.0295(9) 0.0223(8) 0.0205(8) 0.0096(7) 0.0026(7) 0.0095(7)
C40 0.0189(8) 0.0258(9) 0.0303(9) 0.0101(7) 0.0063(7) 0.0056(7)
C18 0.0209(8) 0.0244(9) 0.0236(8) 0.0068(7) 0.0020(7) 0.0046(7)
C19 0.0245(9) 0.0263(9) 0.0257(9) 0.0099(7) 0.0061(7) 0.0031(7)
C42 0.0242(9) 0.0236(8) 0.0223(8) 0.0080(7) 0.0054(7) 0.0062(7)
C16 0.0247(9) 0.0266(9) 0.0266(9) 0.0117(7) 0.0073(7) 0.0076(7)
C39 0.0235(8) 0.0228(8) 0.0221(8) 0.0099(7) 0.0053(7) 0.0058(7)
C15 0.0227(8) 0.0253(9) 0.0233(8) 0.0079(7) 0.0024(7) 0.0074(7)
C1 0.0268(9) 0.0225(8) 0.0251(9) 0.0103(7) 0.0051(7) 0.0087(7)
C21 0.0231(9) 0.0268(9) 0.0288(9) 0.0099(7) 0.0070(7) 0.0044(7)
C43 0.0180(8) 0.0300(9) 0.0304(9) 0.0095(7) 0.0062(7) 0.0061(7)
C20 0.0264(9) 0.0229(8) 0.0281(9) 0.0096(7) 0.0042(7) 0.0040(7)
C44 0.0232(9) 0.0260(9) 0.0286(9) 0.0069(7) 0.0063(7) 0.0093(7)
C12 0.0335(10) 0.0216(8) 0.0232(9) 0.0084(7) 0.0012(7) 0.0101(7)
C5 0.0278(9) 0.0301(9) 0.0251(9) 0.0135(7) 0.0052(7) 0.0116(8)
C9 0.0417(11) 0.0298(9) 0.0258(9) 0.0145(8) 0.0103(8) 0.0204(8)
C10 0.0327(10) 0.0255(9) 0.0223(8) 0.0116(7) 0.0063(7) 0.0139(8)
C17 0.0251(9) 0.0226(8) 0.0272(9) 0.0096(7) 0.0052(7) 0.0067(7)
C33 0.0232(8) 0.0238(8) 0.0212(8) 0.0021(7) -0.0001(7) 0.0032(7)
C3 0.0284(9) 0.0251(9) 0.0220(8) 0.0047(7) 0.0031(7) 0.0078(7)
C14 0.0247(9) 0.0259(9) 0.0318(10) 0.0117(7) 0.0031(7) 0.0060(7)
C4 0.0283(9) 0.0276(9) 0.0242(9) 0.0060(7) 0.0009(7) 0.0058(7)
C26 0.0209(8) 0.0227(8) 0.0266(9) 0.0030(7) 0.0052(7) 0.0030(7)
C37 0.0261(9) 0.0282(9) 0.0278(9) 0.0069(7) 0.0052(7) 0.0058(7)
C31 0.0239(9) 0.0259(9) 0.0207(8) 0.0007(7) 0.0029(7) 0.0035(7)
C34 0.0284(9) 0.0241(9) 0.0282(9) 0.0027(7) -0.0038(7) 0.0064(7)
C6 0.0290(10) 0.0370(10) 0.0339(10) 0.0174(8) 0.0053(8) 0.0122(8)
C35 0.0261(9) 0.0294(9) 0.0310(10) -0.0045(8) -0.0026(7) 0.0110(8)
C36 0.0263(9) 0.0346(10) 0.0285(10) -0.0003(8) 0.0052(7) 0.0071(8)
C24 0.0468(12) 0.0229(9) 0.0242(9) 0.0041(7) -0.0003(8) 0.0131(8)
C27 0.0271(9) 0.0312(9) 0.0305(10) 0.0075(8) 0.0037(8) 0.0081(8)
C13 0.0317(10) 0.0203(8) 0.0293(9) 0.0068(7) -0.0023(7) 0.0037(7)
C23 0.0515(12) 0.0294(10) 0.0247(9) 0.0077(8) 0.0087(8) 0.0212(9)
C8 0.0467(12) 0.0409(11) 0.0336(10) 0.0194(9) 0.0181(9) 0.0277(10)
C29 0.0222(9) 0.0362(10) 0.0344(10) -0.0021(8) 0.0083(8) 0.0007(8)
C7 0.0330(10) 0.0457(12) 0.0424(12) 0.0253(10) 0.0164(9) 0.0212(9)
C30 0.0291(10) 0.0297(9) 0.0255(9) 0.0022(7) 0.0083(7) 0.0009(8)
C28 0.0232(9) 0.0379(11) 0.0377(11) 0.0027(9) 0.0007(8) 0.0084(8)
C46 0.108(3) 0.0436(14) 0.0404(14) 0.0147(12) 0.0018(15) 0.0098(16)

loop_
_atom_type_symbol
_atom_type_description
_atom_type_scat_dispersion_real
_atom_type_scat_dispersion_imag
_atom_type_scat_source
C C 0.0181 0.0091 'International Tables Vol C Tables 4.2.6.8 and 6.1.1.4'
H H 0.0000 0.0000 'International Tables Vol C Tables 4.2.6.8 and 6.1.1.4'
Cl Cl 0.3639 0.7018 'International Tables Vol C Tables 4.2.6.8 and 6.1.1.4'
N N 0.0311 0.0180 'International Tables Vol C Tables 4.2.6.8 and 6.1.1.4'
O O 0.0492 0.0322 'International Tables Vol C Tables 4.2.6.8 and 6.1.1.4'
S S 0.3331 0.5567 'International Tables Vol C Tables 4.2.6.8 and 6.1.1.4'

loop_
_geom_angle_atom_site_label_1
_geom_angle_atom_site_label_2
_geom_angle_atom_site_label_3
_geom_angle
C33 S32 C31 98.05(9)
C38 N25 C26 114.16(14)
C39 N25 C38 120.70(15)
C39 N25 C26 119.56(15)
C33 C38 N25 118.77(16)
C33 C38 C37 120.14(17)
C37 C38 N25 121.04(17)
C40 C41 H41 119.2
C40 C41 C42 121.57(17)
C42 C41 H41 119.2
C11 C2 C3 117.71(17)
C1 C2 C11 119.24(17)
C1 C2 C3 122.98(17)
C2 C11 C10 120.16(17)
C12 C11 C2 120.26(17)
C12 C11 C10 119.58(17)
C41 C40 H40 119.7
C41 C40 C39 120.63(16)
C39 C40 H40 119.7
C19 C18 C21 119.25(16)
C17 C18 C19 118.58(17)
C17 C18 C21 122.00(16)
C18 C19 H19 119.7
C20 C19 C18 120.66(17)
C20 C19 H19 119.7
C41 C42 C21 123.75(17)
C41 C42 C43 117.50(16)
C43 C42 C21 118.74(16)
C15 C16 H16 119.5
C17 C16 H16 119.5
C17 C16 C15 121.00(17)
N25 C39 C40 120.98(16)
N25 C39 C44 121.05(16)
C44 C39 C40 117.97(16)
C16 C15 C1 120.62(16)
C16 C15 C20 118.20(17)
C20 C15 C1 121.14(16)
C2 C1 C15 122.10(16)
C14 C1 C2 119.23(17)
C14 C1 C15 118.66(17)
O22 C21 C18 118.90(17)
O22 C21 C42 120.46(17)
C42 C21 C18 120.62(16)
C42 C43 H43 119.1
C44 C43 C42 121.80(16)
C44 C43 H43 119.1
C19 C20 C15 120.97(17)
C19 C20 H20 119.5
C15 C20 H20 119.5
C39 C44 H44 119.8
C43 C44 C39 120.48(17)
C43 C44 H44 119.8
C11 C12 C24 118.72(18)
C13 C12 C11 118.76(17)
C13 C12 C24 122.52(18)
C10 C5 C4 118.20(17)
C6 C5 C10 119.43(18)
C6 C5 C4 122.37(18)
C10 C9 C23 118.71(19)
C8 C9 C10 118.91(19)
C8 C9 C23 122.38(18)
C5 C10 C11 120.36(17)
C5 C10 C9 119.71(18)
C9 C10 C11 119.94(18)
C18 C17 H17 119.7
C16 C17 C18 120.55(17)
C16 C17 H17 119.7
C38 C33 S32 119.67(14)
C38 C33 C34 119.68(17)
C34 C33 S32 120.64(15)
C2 C3 H3 119.1
C4 C3 C2 121.81(17)
C4 C3 H3 119.1
C1 C14 H14 119.3
C13 C14 C1 121.49(18)
C13 C14 H14 119.3
C5 C4 H4 119.3
C3 C4 C5 121.50(17)
C3 C4 H4 119.3
C31 C26 N25 118.94(17)
C31 C26 C27 119.98(17)
C27 C26 N25 121.05(17)
C38 C37 H37 120.2
C36 C37 C38 119.67(18)
C36 C37 H37 120.2
C26 C31 S32 119.29(14)
C26 C31 C30 120.34(18)
C30 C31 S32 120.31(15)
C33 C34 H34 120.0
C35 C34 C33 119.94(18)
C35 C34 H34 120.0
C5 C6 H6 119.8
C7 C6 C5 120.5(2)
C7 C6 H6 119.8
C34 C35 H35 119.9
C34 C35 C36 120.23(18)
C36 C35 H35 119.9
C37 C36 H36 119.9
C35 C36 C37 120.26(18)
C35 C36 H36 119.9
C12 C24 H24 119.4
C23 C24 C12 121.29(19)
C23 C24 H24 119.4
C26 C27 H27 120.1
C28 C27 C26 119.82(19)
C28 C27 H27 120.1
C12 C13 H13 119.6
C14 C13 C12 120.79(17)
C14 C13 H13 119.6
C9 C23 H23 119.2
C24 C23 C9 121.65(18)
C24 C23 H23 119.2
C9 C8 H8 119.6
C7 C8 C9 120.73(19)
C7 C8 H8 119.6
C30 C29 H29 119.7
C30 C29 C28 120.51(18)
C28 C29 H29 119.7
C6 C7 H7 119.7
C8 C7 C6 120.68(19)
C8 C7 H7 119.7
C31 C30 H30 120.4
C29 C30 C31 119.25(19)
C29 C30 H30 120.4
C27 C28 C29 119.94(19)
C27 C28 H28 120.0
C29 C28 H28 120.0
Cl2 C46 Cl1 111.92(17)
Cl2 C46 H46A 109.2
Cl2 C46 H46B 109.2
Cl1 C46 H46A 109.2
Cl1 C46 H46B 109.2
H46A C46 H46B 107.9

loop_
_geom_bond_atom_site_label_1
_geom_bond_atom_site_label_2
_geom_bond_distance
S32 C33 1.7651(19)
S32 C31 1.771(2)
Cl2 C46 1.752(3)
Cl1 C46 1.756(3)
O22 C21 1.227(2)
N25 C38 1.433(2)
N25 C39 1.396(2)
N25 C26 1.434(2)
C38 C33 1.391(3)
C38 C37 1.391(3)
C41 H41 0.9300
C41 C40 1.380(3)
C41 C42 1.399(3)
C2 C11 1.424(3)
C2 C1 1.410(3)
C2 C3 1.444(3)
C11 C12 1.421(3)
C11 C10 1.430(3)
C40 H40 0.9300
C40 C39 1.408(2)
C18 C19 1.403(3)
C18 C21 1.494(3)
C18 C17 1.396(3)
C19 H19 0.9300
C19 C20 1.383(3)
C42 C21 1.479(3)
C42 C43 1.399(3)
C16 H16 0.9300
C16 C15 1.399(3)
C16 C17 1.389(3)
C39 C44 1.408(2)
C15 C1 1.487(3)
C15 C20 1.401(3)
C1 C14 1.399(3)
C43 H43 0.9300
C43 C44 1.378(3)
C20 H20 0.9300
C44 H44 0.9300
C12 C24 1.442(3)
C12 C13 1.397(3)
C5 C10 1.417(3)
C5 C4 1.440(3)
C5 C6 1.399(3)
C9 C10 1.425(3)
C9 C23 1.428(3)
C9 C8 1.404(3)
C17 H17 0.9300
C33 C34 1.398(3)
C3 H3 0.9300
C3 C4 1.349(3)
C14 H14 0.9300
C14 C13 1.384(3)
C4 H4 0.9300
C26 C31 1.390(3)
C26 C27 1.391(3)
C37 H37 0.9300
C37 C36 1.389(3)
C31 C30 1.392(3)
C34 H34 0.9300
C34 C35 1.382(3)
C6 H6 0.9300
C6 C7 1.390(3)
C35 H35 0.9300
C35 C36 1.386(3)
C36 H36 0.9300
C24 H24 0.9300
C24 C23 1.346(3)
C27 H27 0.9300
C27 C28 1.387(3)
C13 H13 0.9300
C23 H23 0.9300
C8 H8 0.9300
C8 C7 1.384(3)
C29 H29 0.9300
C29 C30 1.389(3)
C29 C28 1.392(3)
C7 H7 0.9300
C30 H30 0.9300
C28 H28 0.9300
C46 H46A 0.9700
C46 H46B 0.9700

loop_
_geom_torsion_atom_site_label_1
_geom_torsion_atom_site_label_2
_geom_torsion_atom_site_label_3
_geom_torsion_atom_site_label_4
_geom_torsion
S32 C33 C34 C35 -179.20(14)
S32 C31 C30 C29 -176.20(15)
N25 C38 C33 S32 -0.6(2)
N25 C38 C33 C34 178.82(16)
N25 C38 C37 C36 179.45(17)
N25 C39 C44 C43 179.48(17)
N25 C26 C31 S32 -5.0(2)
N25 C26 C31 C30 177.85(16)
N25 C26 C27 C28 -177.92(18)
C38 N25 C39 C40 -172.18(16)
C38 N25 C39 C44 8.7(3)
C38 N25 C26 C31 50.9(2)
C38 N25 C26 C27 -127.25(19)
C38 C33 C34 C35 1.3(3)
C38 C37 C36 C35 2.2(3)
C41 C40 C39 N25 179.34(17)
C41 C40 C39 C44 -1.5(3)
C41 C42 C21 O22 -162.97(19)
C41 C42 C21 C18 18.9(3)
C41 C42 C43 C44 -2.5(3)
C2 C11 C12 C24 -177.96(16)
C2 C11 C12 C13 1.3(2)
C2 C11 C10 C5 -3.5(3)
C2 C11 C10 C9 176.39(16)
C2 C1 C14 C13 2.9(3)
C2 C3 C4 C5 -2.2(3)
C11 C2 C1 C15 173.72(15)
C11 C2 C1 C14 -5.0(2)
C11 C2 C3 C4 -2.5(3)
C11 C12 C24 C23 0.4(3)
C11 C12 C13 C14 -3.5(3)
C40 C41 C42 C21 -179.03(17)
C40 C41 C42 C43 1.3(3)
C40 C39 C44 C43 0.3(3)
C18 C19 C20 C15 1.8(3)
C19 C18 C21 O22 35.0(3)
C19 C18 C21 C42 -146.78(18)
C19 C18 C17 C16 0.3(3)
C42 C41 C40 C39 0.7(3)
C42 C43 C44 C39 1.7(3)
C16 C15 C1 C2 -50.8(3)
C16 C15 C1 C14 127.85(19)
C16 C15 C20 C19 0.0(3)
C39 N25 C38 C33 105.85(19)
C39 N25 C38 C37 -76.6(2)
C39 N25 C26 C31 -103.0(2)
C39 N25 C26 C27 78.9(2)
C15 C16 C17 C18 1.5(3)
C15 C1 C14 C13 -175.85(17)
C1 C2 C11 C12 2.9(2)
C1 C2 C11 C10 -177.52(15)
C1 C2 C3 C4 -179.55(17)
C1 C15 C20 C19 177.76(17)
C1 C14 C13 C12 1.4(3)
C21 C18 C19 C20 -177.30(17)
C21 C18 C17 C16 175.53(17)
C21 C42 C43 C44 177.81(17)
C43 C42 C21 O22 16.7(3)
C43 C42 C21 C18 -161.46(17)
C20 C15 C1 C2 131.48(19)
C20 C15 C1 C14 -49.8(2)
C12 C11 C10 C5 176.08(16)
C12 C11 C10 C9 -4.0(2)
C12 C24 C23 C9 -1.7(3)
C5 C6 C7 C8 1.8(3)
C9 C8 C7 C6 -0.3(3)
C10 C11 C12 C24 2.5(2)
C10 C11 C12 C13 -178.26(16)
C10 C5 C4 C3 4.1(3)
C10 C5 C6 C7 -1.1(3)
C10 C9 C23 C24 0.1(3)
C10 C9 C8 C7 -1.7(3)
C17 C18 C19 C20 -1.9(3)
C17 C18 C21 O22 -140.2(2)
C17 C18 C21 C42 38.0(3)
C17 C16 C15 C1 -179.41(17)
C17 C16 C15 C20 -1.7(3)
C33 S32 C31 C26 -33.67(16)
C33 S32 C31 C30 143.52(15)
C33 C38 C37 C36 -3.0(3)
C33 C34 C35 C36 -2.1(3)
C3 C2 C11 C12 -174.25(16)
C3 C2 C11 C10 5.3(2)
C3 C2 C1 C15 -9.3(3)
C3 C2 C1 C14 172.02(17)
C4 C5 C10 C11 -1.2(3)
C4 C5 C10 C9 178.90(16)
C4 C5 C6 C7 179.09(17)
C26 N25 C38 C33 -47.7(2)
C26 N25 C38 C37 129.87(18)
C26 N25 C39 C40 -20.1(3)
C26 N25 C39 C44 160.79(17)
C26 C31 C30 C29 1.0(3)
C26 C27 C28 C29 -0.9(3)
C37 C38 C33 S32 -178.21(14)
C37 C38 C33 C34 1.2(3)
C31 S32 C33 C38 36.60(16)
C31 S32 C33 C34 -142.85(15)
C31 C26 C27 C28 4.0(3)
C34 C35 C36 C37 0.3(3)
C6 C5 C10 C11 179.03(16)
C6 C5 C10 C9 -0.9(3)
C6 C5 C4 C3 -176.12(18)
C24 C12 C13 C14 175.74(17)
C27 C26 C31 S32 173.18(14)
C27 C26 C31 C30 -4.0(3)
C13 C12 C24 C23 -178.89(18)
C23 C9 C10 C11 2.8(3)
C23 C9 C10 C5 -177.32(16)
C23 C9 C8 C7 177.90(18)
C8 C9 C10 C11 -177.64(16)
C8 C9 C10 C5 2.3(3)
C8 C9 C23 C24 -179.51(18)
C30 C29 C28 C27 -2.1(3)
C28 C29 C30 C31 2.1(3)
